data_1001722
loop_
_publ_author_name
'Fauquier, D'
'Gasperin, M'

_publ_section_title
;
Synthese de monocristaux et etude structurale de La Nb Ti O6
;
_journal_coden_ASTM BUFCAE
_journal_name_full
;
Bulletin de la Societe Francaise de Mineralogie et de Cristallographie
(72,1949-100,1977)
;
_journal_page_first 258
_journal_page_last 259
_journal_volume 93
_journal_year 1970
_chemical_compound_source synthetic
_chemical_formula_structural 'La Nb Ti O6'
_chemical_formula_sum 'La Nb O6 Ti'
_chemical_name_mineral 'Aeschynite (La)'
_chemical_name_systematic 'Lanthanum niobium titanium oxide'
_space_group_IT_number 62
_symmetry_cell_setting orthorhombic
_symmetry_Int_Tables_number 62
_symmetry_space_group_name_Hall '-P 2ac 2n'
_symmetry_space_group_name_H-M 'P n m a'
_cell_angle_alpha 90
_cell_angle_beta 90
_cell_angle_gamma 90
_cell_formula_units_Z 4
_cell_length_a 10.934
_cell_length_b 7.572
_cell_length_c 5.446
_cell_volume 450.9
_refine_ls_R_factor_all 0.11
_cod_database_code 1001722

loop_
_symmetry_equiv_pos_as_xyz
x,y,z
1/2+x,1/2-y,1/2-z
-x,1/2+y,-z
1/2-x,-y,1/2+z
-x,-y,-z
1/2-x,1/2+y,1/2+z
x,1/2-y,z
1/2+x,y,1/2-z

loop_
_atom_site_label
_atom_site_type_symbol
_atom_site_symmetry_multiplicity
_atom_site_Wyckoff_symbol
_atom_site_fract_x
_atom_site_fract_y
_atom_site_fract_z
_atom_site_occupancy
_atom_site_attached_hydrogens
_atom_site_calc_flag
La1 La3+ 4 c 0.0421 0.25 0.5403 1. 0 d
Nb1 Nb5+ 8 d 0.1445 -0.0057 0.0362 0.5 0 d
Ti1 Ti4+ 8 d 0.1445 -0.0057 0.0362 0.5 0 d
O1 O2- 8 d -0.026 0.033 0.228 1. 0 d
O2 O2- 8 d 0.21 0.051 0.374 1. 0 d
O3 O2- 4 c 0.144 0.25 -0.019 1. 0 d
O4 O2- 4 c 0.128 -0.25 0.126 1. 0 d

loop_
_atom_type_symbol
_atom_type_oxidation_number
La3+ 3.000
Nb5+ 5.000
Ti4+ 4.000
O2- -2.000
